data_9012547
loop_
_publ_author_name
'Grimvall, S.'

_publ_section_title
;
 The crystal structure of NaHSO4H2O
;
_journal_name_full 'Acta Chemica Scandinavica'
_journal_page_first 3213
_journal_page_last 3219
_journal_paper_doi 10.3891/acta.chem.scand.25-3213
_journal_volume 25
_journal_year 1971
_chemical_formula_sum 'H3 Na O5 S'
_chemical_name_mineral Matteuccite
_space_group_IT_number 9
_symmetry_space_group_name_Hall 'C -2yc'
_symmetry_space_group_name_H-M 'C 1 c 1'
_cell_angle_alpha 90
_cell_angle_beta 119.95
_cell_angle_gamma 90
_cell_formula_units_Z 4
_cell_length_a 7.799
_cell_length_b 7.790
_cell_length_c 8.230
_cell_volume 433.237
_database_code_amcsd 0011929
_exptl_crystal_density_diffrn 2.117
_cod_depositor_comments
;
    Z inserted to be consisten with given formula
    Oxygen water renamed so that they are recognized as oxygens
                             miguel
;
_cod_original_formula_sum 'Na S O5 H3'
_cod_database_code 9012547

loop_
_space_group_symop_operation_xyz
x,y,z
1/2+x,1/2+y,z
x,-y,1/2+z
1/2+x,1/2-y,1/2+z

loop_
_atom_site_label
_atom_site_fract_x
_atom_site_fract_y
_atom_site_fract_z
_atom_site_U_iso_or_equiv
Na 0.23180 0.27770 0.00060 0.00595
S 0.00000 0.12900 0.25000 0.00317
O1 0.05370 0.25960 0.15810 0.00798
O2 0.79570 0.07300 0.13050 0.00253
O3 0.99860 0.21360 0.42630 0.00811
O4 0.14350 0.99170 0.32040 0.00836
O5 0.45210 0.08890 0.25110 0.01051
H1 0.34500 0.05700 0.27400 0.02533
H2 0.95000 0.50900 0.15400 0.02533
H3 0.11300 0.29300 0.50800 0.02533

loop_
_cod_related_entry_id
_cod_related_entry_database
_cod_related_entry_code
1 AMCSD 0011929
